data_2020589
loop_
_publ_author_name
'Bosch, Eric'

_publ_section_title
;
 Cocrystals of 1,4-diethynylbenzene with 1,3-diacetylbenzene and
 benzene-1,4-dicarbaldehyde exhibiting strong nonconventional
 alkyne--carbonyl C---H&#x00B7;&#x00B7;&#x00B7;O hydrogen bonds between
 the components
;
_journal_coeditor_code FN3222
_journal_issue 10
_journal_name_full 'Acta Crystallographica Section C'
_journal_page_first 748
_journal_page_last 752
_journal_paper_doi 10.1107/S2053229616014972
_journal_volume 72
_journal_year 2016
_chemical_formula_iupac 'C10 H6, C10 H10 O2'
_chemical_formula_moiety 'C10 H6, C10 H10 O2'
_chemical_formula_sum 'C20 H16 O2'
_chemical_formula_weight 288.33
_chemical_name_common
;
1,3-Diacetylbenzene--1,4-diethynylbenzene (1/1)
;
_chemical_name_systematic
;
1-(3-Acetylphenyl)ethan-1-one--1,4-diethynylbenzene (1/1)
;
_space_group_crystal_system monoclinic
_space_group_IT_number 15
_space_group_name_Hall '-C 2yc'
_space_group_name_H-M_alt 'C 1 2/c 1'
_symmetry_space_group_name_Hall '-C 2yc'
_symmetry_space_group_name_H-M 'C 1 2/c 1'
_atom_sites_solution_hydrogens mixed
_audit_creation_method SHELXL-2014/7
_cell_angle_alpha 90
_cell_angle_beta 125.890(13)
_cell_angle_gamma 90
_cell_formula_units_Z 4
_cell_length_a 19.749(10)
_cell_length_b 7.284(3)
_cell_length_c 13.374(7)
_cell_measurement_reflns_used 2546
_cell_measurement_temperature 173(2)
_cell_measurement_theta_max 27.01
_cell_measurement_theta_min 2.55
_cell_volume 1558.6(13)
_computing_cell_refinement
;
SMART (Bruker, 2012)
;
_computing_data_collection
;
SMART (Bruker, 2012)
;
_computing_data_reduction
;
SAINT (Bruker, 2012)
;
_computing_molecular_graphics
;
X-SEED (Barbour, 2001)
;
_computing_publication_material
;
X-SEED (Barbour, 2001)
;
_computing_structure_refinement
;
SHELXL2014 (Sheldrick, 2015b)
;
_computing_structure_solution
;
SHELXT (Sheldrick, 2015a)
;
_diffrn_ambient_temperature 173(2)
_diffrn_detector_area_resol_mean 8.3660
_diffrn_measured_fraction_theta_full 1.000
_diffrn_measured_fraction_theta_max 0.994
_diffrn_measurement_device_type 'Bruker APEXII CCD'
_diffrn_measurement_method 'phi and omega scans'
_diffrn_radiation_monochromator graphite
_diffrn_radiation_source 'fine-focus sealed tube'
_diffrn_radiation_type MoK\a
_diffrn_radiation_wavelength 0.71073
_diffrn_reflns_av_R_equivalents 0.0788
_diffrn_reflns_limit_h_max 25
_diffrn_reflns_limit_h_min -25
_diffrn_reflns_limit_k_max 9
_diffrn_reflns_limit_k_min -9
_diffrn_reflns_limit_l_max 17
_diffrn_reflns_limit_l_min -17
_diffrn_reflns_number 9573
_diffrn_reflns_theta_full 25.242
_diffrn_reflns_theta_max 27.242
_diffrn_reflns_theta_min 2.546
_exptl_absorpt_coefficient_mu 0.078
_exptl_absorpt_correction_T_max 0.7455
_exptl_absorpt_correction_T_min 0.4916
_exptl_absorpt_correction_type multi-scan
_exptl_absorpt_process_details
;
(SADABS; Bruker, 2012)
;
_exptl_crystal_colour yellow
_exptl_crystal_density_diffrn 1.229
_exptl_crystal_description irregular
_exptl_crystal_F_000 608
_exptl_crystal_size_max 0.431
_exptl_crystal_size_mid 0.330
_exptl_crystal_size_min 0.320
_refine_diff_density_max 0.278
_refine_diff_density_min -0.302
_refine_ls_extinction_method none
_refine_ls_goodness_of_fit_ref 1.053
_refine_ls_hydrogen_treatment mixed
_refine_ls_matrix_type full
_refine_ls_number_parameters 106
_refine_ls_number_reflns 1741
_refine_ls_number_restraints 0
_refine_ls_restrained_S_all 1.053
_refine_ls_R_factor_all 0.0648
_refine_ls_R_factor_gt 0.0514
_refine_ls_shift/su_max 0.000
_refine_ls_shift/su_mean 0.000
_refine_ls_structure_factor_coef Fsqd
_refine_ls_weighting_details 'w=1/[\s^2^(Fo^2^)+(0.1007P)^2^+0.1951P] where P=(Fo^2^+2Fc^2^)/3'
_refine_ls_weighting_scheme calc
_refine_ls_wR_factor_gt 0.1422
_refine_ls_wR_factor_ref 0.1588
_reflns_number_gt 1356
_reflns_number_total 1741
_reflns_threshold_expression 'I > 2\s(I)'
_cod_data_source_file fn3222sup1.cif
_cod_data_source_block 1
_cod_depositor_comments 'Adding full bibliography for 2020589--2020590.cif.'
_cod_database_code 2020589
_cod_database_fobs_code 2020589
_shelx_space_group_comment
;
The symmetry employed for this shelxl refinement is uniquely defined
by the following loop, which should always be used as a source of
symmetry information in preference to the above space-group names.
They are only intended as comments.
;
_shelx_estimated_absorpt_t_min 0.967
_shelx_estimated_absorpt_t_max 0.975

loop_
_space_group_symop_operation_xyz
'x, y, z'
'-x, y, -z+1/2'
'x+1/2, y+1/2, z'
'-x+1/2, y+1/2, -z+1/2'
'-x, -y, -z'
'x, -y, z-1/2'
'-x+1/2, -y+1/2, -z'
'x+1/2, -y+1/2, z-1/2'

loop_
_atom_site_type_symbol
_atom_site_label
_atom_site_fract_x
_atom_site_fract_y
_atom_site_fract_z
_atom_site_U_iso_or_equiv
_atom_site_adp_type
_atom_site_calc_flag
_atom_site_occupancy
O O1 0.39785(6) 0.49943(17) 0.42438(9) 0.0420(4) Uani d 1
C C1 0.5000 0.7982(3) 0.7500 0.0418(5) Uani d 1
H H1 0.5000 0.9286 0.7500 0.050 Uiso calc 1
C C2 0.46566(9) 0.7038(2) 0.64051(14) 0.0367(4) Uani d 1
H H2 0.4423 0.7697 0.5657 0.044 Uiso calc 1
C C3 0.46517(8) 0.5125(2) 0.63941(12) 0.0292(4) Uani d 1
C C4 0.5000 0.4185(3) 0.7500 0.0290(5) Uani d 1
H H4 0.5000 0.2881 0.7500 0.035 Uiso calc 1
C C5 0.42691(9) 0.4141(2) 0.51946(13) 0.0314(4) Uani d 1
C C6 0.42518(11) 0.2082(2) 0.51840(14) 0.0445(4) Uani d 1
H H6A 0.3975 0.1640 0.4337 0.067 Uiso calc 1
H H6B 0.3944 0.1650 0.5506 0.067 Uiso calc 1
H H6C 0.4825 0.1611 0.5703 0.067 Uiso calc 1
C C7 0.25624(9) 1.4300(2) 0.03752(13) 0.0351(4) Uani d 1
H H7 0.2606 1.5537 0.0632 0.042 Uiso calc 1
C C8 0.28409(9) 1.2900(2) 0.12288(13) 0.0343(4) Uani d 1
H H8 0.3072 1.3177 0.2066 0.041 Uiso calc 1
C C9 0.27822(9) 1.1082(2) 0.08614(13) 0.0326(4) Uani d 1
C C10 0.30741(10) 0.9613(2) 0.17345(14) 0.0380(4) Uani d 1
C C11 0.33131(11) 0.8371(3) 0.24456(16) 0.0472(5) Uani d 1
H H11 0.3485(11) 0.740(3) 0.3019(16) 0.059(6) Uiso d 1

loop_
_atom_site_aniso_label
_atom_site_aniso_U_11
_atom_site_aniso_U_22
_atom_site_aniso_U_33
_atom_site_aniso_U_12
_atom_site_aniso_U_13
_atom_site_aniso_U_23
O1 0.0521(7) 0.0392(7) 0.0296(6) 0.0050(5) 0.0211(5) 0.0075(4)
C1 0.0543(13) 0.0211(10) 0.0487(13) 0.000 0.0295(11) 0.000
C2 0.0454(9) 0.0262(8) 0.0387(9) 0.0034(6) 0.0249(7) 0.0059(6)
C3 0.0335(7) 0.0239(7) 0.0307(8) 0.0007(5) 0.0191(6) 0.0018(5)
C4 0.0356(10) 0.0215(10) 0.0299(10) 0.000 0.0192(8) 0.000
C5 0.0343(7) 0.0305(8) 0.0275(7) 0.0004(5) 0.0171(6) 0.0019(5)
C6 0.0630(10) 0.0305(8) 0.0310(8) -0.0074(7) 0.0226(8) -0.0044(6)
C7 0.0419(8) 0.0249(7) 0.0349(8) 0.0028(6) 0.0204(7) 0.0014(6)
C8 0.0404(8) 0.0306(8) 0.0291(7) 0.0019(6) 0.0187(6) 0.0006(5)
C9 0.0330(7) 0.0304(8) 0.0313(7) 0.0028(6) 0.0171(6) 0.0047(6)
C10 0.0422(8) 0.0326(8) 0.0358(8) 0.0020(6) 0.0210(7) 0.0029(6)
C11 0.0562(10) 0.0390(9) 0.0386(9) 0.0040(7) 0.0234(8) 0.0097(7)

loop_
_atom_type_symbol
_atom_type_description
_atom_type_scat_dispersion_real
_atom_type_scat_dispersion_imag
_atom_type_scat_source
C C 0.0033 0.0016 'International Tables Vol C Tables 4.2.6.8 and 6.1.1.4'
H H 0.0000 0.0000 'International Tables Vol C Tables 4.2.6.8 and 6.1.1.4'
O O 0.0106 0.0060 'International Tables Vol C Tables 4.2.6.8 and 6.1.1.4'

loop_
_geom_angle_atom_site_label_1
_geom_angle_atom_site_label_2
_geom_angle_atom_site_label_3
_geom_angle_site_symmetry_1
_geom_angle_site_symmetry_3
_geom_angle
C2 C1 C2 . 2_656 120.4(2)
C1 C2 C3 . . 120.29(15)
C4 C3 C2 . . 118.99(14)
C4 C3 C5 . . 121.89(14)
C2 C3 C5 . . 119.12(13)
C3 C4 C3 2_656 . 121.06(19)
O1 C5 C3 . . 120.58(14)
O1 C5 C6 . . 120.49(13)
C3 C5 C6 . . 118.92(12)
C8 C7 C9 . 7_575 120.83(14)
C7 C8 C9 . . 119.97(14)
C8 C9 C7 . 7_575 119.20(13)
C8 C9 C10 . . 120.80(14)
C7 C9 C10 7_575 . 120.00(14)
C11 C10 C9 . . 178.91(17)

loop_
_geom_bond_atom_site_label_1
_geom_bond_atom_site_label_2
_geom_bond_site_symmetry_2
_geom_bond_distance
O1 C5 . 1.2154(17)
C1 C2 . 1.383(2)
C1 C2 2_656 1.383(2)
C2 C3 . 1.394(2)
C3 C4 . 1.3915(17)
C3 C5 . 1.496(2)
C4 C3 2_656 1.3915(17)
C5 C6 . 1.500(2)
C7 C8 . 1.382(2)
C7 C9 7_575 1.398(2)
C8 C9 . 1.394(2)
C9 C7 7_575 1.398(2)
C9 C10 . 1.432(2)
C10 C11 . 1.192(2)

loop_
_geom_hbond_atom_site_label_D
_geom_hbond_atom_site_label_H
_geom_hbond_atom_site_label_A
_geom_hbond_site_symmetry_A
_geom_hbond_distance_DH
_geom_hbond_distance_HA
_geom_hbond_distance_DA
_geom_hbond_angle_DHA
C11 H11 O1 . 0.946(19) 2.200(19) 3.139(2) 171.8(16)
C8 H8 O1 1_565 0.95 2.71 3.607(3) 158.4

loop_
_geom_torsion_atom_site_label_1
_geom_torsion_atom_site_label_2
_geom_torsion_atom_site_label_3
_geom_torsion_atom_site_label_4
_geom_torsion_site_symmetry_1
_geom_torsion_site_symmetry_4
_geom_torsion
C2 C1 C2 C3 2_656 . 0.14(9)
C1 C2 C3 C4 . . -0.27(19)
C1 C2 C3 C5 . . 179.45(10)
C2 C3 C4 C3 . 2_656 0.14(9)
C5 C3 C4 C3 . 2_656 -179.58(13)
C4 C3 C5 O1 . . -179.06(11)
C2 C3 C5 O1 . . 1.2(2)
C4 C3 C5 C6 . . 0.77(18)
C2 C3 C5 C6 . . -178.94(14)
C9 C7 C8 C9 7_575 . 0.2(2)
C7 C8 C9 C7 . 7_575 -0.2(2)
C7 C8 C9 C10 . . 179.46(13)
